data_1520706
loop_
_publ_author_name
'D\"orr, Aur\'elie A'
'Lubell, William D.'

_publ_section_title
;
 \g-Turn Mimicry with Benzodiazepinones and Pyrrolobenzodiazepinones
 Synthesized from a Common Amino Ketone Intermediate.
;
_journal_issue 14
_journal_name_full 'Organic letters'
_journal_page_first 3592
_journal_page_last 3595
_journal_paper_doi 10.1021/acs.orglett.5b01679
_journal_volume 17
_journal_year 2015
_chemical_formula_moiety 'C22 H20 N2 O3'
_chemical_formula_sum 'C22 H20 N2 O3'
_chemical_formula_weight 360.40
_chemical_name_systematic
;
 ?
;
_space_group_crystal_system monoclinic
_space_group_IT_number 14
_space_group_name_Hall '-P 2yn'
_space_group_name_H-M_alt 'P 1 21/n 1'
_symmetry_space_group_name_Hall '-P 2yn'
_symmetry_space_group_name_H-M 'P 1 21/n 1'
_atom_sites_solution_hydrogens mixed
_atom_sites_solution_primary direct
_audit_creation_date 2013-08-23
_audit_creation_method
;
  Olex2 1.2
  (compiled Apr 23 2013 17:59:47, GUI svn.r4466)
;
_cell_angle_alpha 90
_cell_angle_beta 94.254(2)
_cell_angle_gamma 90
_cell_formula_units_Z 4
_cell_length_a 15.2406(6)
_cell_length_b 5.6664(2)
_cell_length_c 20.6863(9)
_cell_measurement_reflns_used 9872
_cell_measurement_temperature 150
_cell_measurement_theta_max 70.183
_cell_measurement_theta_min 3.482
_cell_volume 1781.53(12)
_computing_cell_refinement
;
SAINT (2013) V8.30C; Integration Software for Single Crystal Data.
Bruker AXS Inc., Madison, WI 53719-1173.
;
_computing_data_collection
;
APEX 2 (2013) Bruker AXS Inc., Madison, WI 53719-1173.
;
_computing_data_reduction
;
SAINT (2013) V8.30C; Integration Software for Single Crystal Data.
Bruker AXS Inc., Madison, WI 53719-1173.
;
_computing_molecular_graphics
;
O. V. Dolomanov, L. J. Bourhis, R. J. Gildea, J. A. K. Howard and H. Puschmann,
OLEX2: a complete structure solution, refinement and analysis program.
J. Appl. Cryst. (2009). 42, 339-341.
;
_computing_publication_material
;
O. V. Dolomanov, L. J. Bourhis, R. J. Gildea, J. A. K. Howard and H. Puschmann,
OLEX2: a complete structure solution, refinement and analysis program.
J. Appl. Cryst. (2009). 42, 339-341.
;
_computing_structure_refinement
;
XL, G.M. Sheldrick, Acta Cryst.
(2008). A64, 112-122
;
_computing_structure_solution
;
XS, G.M. Sheldrick, Acta Cryst.
(2008). A64, 112-122
;
_diffrn_ambient_temperature 150
_diffrn_detector 'CCD area detector'
_diffrn_detector_area_resol_mean 8.3
_diffrn_detector_type 'Bruker Platinum 135 CCD Area Detector'
_diffrn_measured_fraction_theta_full 1.000
_diffrn_measured_fraction_theta_max 0.996
_diffrn_measurement_device 'k-geometry diffractometer'
_diffrn_measurement_device_type 'Bruker Microstar X8'
_diffrn_measurement_method '\w scans'
_diffrn_radiation_collimation 'Focusing mirrors'
_diffrn_radiation_monochromator 'Helios Mirror Optics'
_diffrn_radiation_probe x-ray
_diffrn_radiation_type CuK\a
_diffrn_radiation_wavelength 1.54178
_diffrn_reflns_av_R_equivalents 0.0632
_diffrn_reflns_av_unetI/netI 0.0313
_diffrn_reflns_laue_measured_fraction_full 1.000
_diffrn_reflns_laue_measured_fraction_max 0.996
_diffrn_reflns_limit_h_max 18
_diffrn_reflns_limit_h_min -18
_diffrn_reflns_limit_k_max 6
_diffrn_reflns_limit_k_min -5
_diffrn_reflns_limit_l_max 25
_diffrn_reflns_limit_l_min -25
_diffrn_reflns_number 34703
_diffrn_reflns_point_group_measured_fraction_full 1.000
_diffrn_reflns_point_group_measured_fraction_max 0.996
_diffrn_reflns_theta_full 67.679
_diffrn_reflns_theta_max 70.250
_diffrn_reflns_theta_min 3.482
_diffrn_source 'Rotating-anode X-ray tube'
_diffrn_source_target Cu
_diffrn_source_type 'Bruker Microstar/FR591 generator'
_exptl_absorpt_coefficient_mu 0.729
_exptl_absorpt_correction_T_max 0.7533
_exptl_absorpt_correction_T_min 0.5986
_exptl_absorpt_correction_type multi-scan
_exptl_absorpt_process_details
;
SADABS-2012/1 (Bruker,2012) was used for absorption correction.
wR2(int) was 0.1360 before and 0.0766 after correction.
The Ratio of minimum to maximum transmission is 0.7946.
The \l/2 correction factor is 0.0015.
;
_exptl_crystal_colour colourless
_exptl_crystal_colour_primary colourless
_exptl_crystal_density_diffrn 1.344
_exptl_crystal_description NEEDLE
_exptl_crystal_F_000 760
_exptl_crystal_size_max 0.2
_exptl_crystal_size_mid 0.05
_exptl_crystal_size_min 0.03
_refine_diff_density_max 0.199
_refine_diff_density_min -0.188
_refine_diff_density_rms 0.040
_refine_ls_extinction_method none
_refine_ls_goodness_of_fit_ref 1.042
_refine_ls_hydrogen_treatment mixed
_refine_ls_matrix_type full
_refine_ls_number_parameters 249
_refine_ls_number_reflns 3369
_refine_ls_number_restraints 0
_refine_ls_restrained_S_all 1.042
_refine_ls_R_factor_all 0.0455
_refine_ls_R_factor_gt 0.0377
_refine_ls_shift/su_max 0.001
_refine_ls_shift/su_mean 0.000
_refine_ls_structure_factor_coef Fsqd
_refine_ls_weighting_details 'w=1/[\s^2^(Fo^2^)+(0.0608P)^2^+0.4151P] where P=(Fo^2^+2Fc^2^)/3'
_refine_ls_weighting_scheme calc
_refine_ls_wR_factor_gt 0.1006
_refine_ls_wR_factor_ref 0.1064
_reflns_Friedel_coverage 0.000
_reflns_number_gt 2876
_reflns_number_total 3369
_reflns_threshold_expression 'I > 2\s(I)'
_cod_data_source_file ol5b01679_si_004.cif
_cod_data_source_block lube67
_cod_depositor_comments
;
The following automatic conversions were performed:

'_diffrn_radiation_probe' value 'X-ray' changed to 'x-ray' according
to
/usr/data/users/saulius/crontab/automatic-downloads/rss-feeds/ACS/lib/dictionaries/cif_core.dic
dictionary named 'cif_core.dic' version 2.4.2 from 2011-04-26.

Automatic conversion script
Id: cif_fix_values 3271 2015-04-21 07:52:19Z andrius 

 Adding full bibliography for 1520704--1520706.cif.
;
_cod_database_code 1520706
_olex2_refinement_description
;
1. Fixed Uiso
 At 1.2 times of:
  All C(H) groups, All C(H,H) groups
 At 1.5 times of:
  All C(H,H,H) groups
2.a Ternary CH refined with riding coordinates:
 C3(H3)
2.b Secondary CH2 refined with riding coordinates:
 C12(H12A,H12B), C14(H14A,H14B)
2.c Aromatic/amide H refined with riding coordinates:
 C8(H8), C9(H9), C10(H10), C11(H11), C16(H16), C17(H17), C18(H18), C19(H19),
 C20(H20), C22(H22), C23(H23)
2.d Idealised Me refined as rotating group:
 C24(H24A,H24B,H24C)
;
_shelx_estimated_absorpt_t_max 0.978
_shelx_estimated_absorpt_t_min 0.868
_shelx_space_group_comment
;
The symmetry employed for this shelxl refinement is uniquely defined
by the following loop, which should always be used as a source of
symmetry information in preference to the above space-group names.
They are only intended as comments.
;
_shelxl_version_number 2013-3

loop_
_space_group_symop_operation_xyz
'x, y, z'
'-x+1/2, y+1/2, -z+1/2'
'-x, -y, -z'
'x-1/2, -y-1/2, z-1/2'

loop_
_atom_site_label
_atom_site_type_symbol
_atom_site_fract_x
_atom_site_fract_y
_atom_site_fract_z
_atom_site_U_iso_or_equiv
_atom_site_adp_type
_atom_site_occupancy
_atom_site_site_symmetry_order
_atom_site_calc_flag
_atom_site_refinement_flags_posn
_atom_site_refinement_flags_adp
O1 O 0.10639(6) 1.09891(16) 0.47483(4) 0.0267(2) Uani 1 1 d . .
O2 O 0.31778(6) 0.37642(17) 0.39863(4) 0.0289(2) Uani 1 1 d . .
O3 O 0.37738(6) 0.72508(19) 0.42967(5) 0.0385(3) Uani 1 1 d . .
N1 N 0.08387(7) 0.7964(2) 0.54163(5) 0.0231(3) Uani 1 1 d . .
H1 H 0.0282(12) 0.837(3) 0.5372(8) 0.039(5) Uiso 1 1 d . .
N4 N 0.28050(7) 0.83026(19) 0.56249(5) 0.0235(3) Uani 1 1 d . .
C2 C 0.13585(8) 0.9263(2) 0.50596(6) 0.0224(3) Uani 1 1 d . .
C3 C 0.23100(8) 0.8508(2) 0.49975(6) 0.0221(3) Uani 1 1 d . .
H3 H 0.2596 0.9780 0.4752 0.027 Uiso 1 1 calc R U
C5 C 0.26042(9) 0.6764(2) 0.61147(6) 0.0255(3) Uani 1 1 d . .
C6 C 0.18211(8) 0.5283(2) 0.61002(6) 0.0241(3) Uani 1 1 d . .
C7 C 0.10021(8) 0.5897(2) 0.57927(6) 0.0228(3) Uani 1 1 d . .
C8 C 0.02631(9) 0.4513(2) 0.58778(6) 0.0261(3) Uani 1 1 d . .
H8 H -0.0288 0.4949 0.5667 0.031 Uiso 1 1 calc R U
C9 C 0.03171(10) 0.2524(3) 0.62615(7) 0.0298(3) Uani 1 1 d . .
H9 H -0.0196 0.1628 0.6326 0.036 Uiso 1 1 calc R U
C10 C 0.11292(10) 0.1840(3) 0.65531(7) 0.0315(3) Uani 1 1 d . .
H10 H 0.1177 0.0451 0.6811 0.038 Uiso 1 1 calc R U
C11 C 0.18652(10) 0.3188(2) 0.64669(7) 0.0294(3) Uani 1 1 d . .
H11 H 0.2419 0.2686 0.6661 0.035 Uiso 1 1 calc R U
C12 C 0.23139(8) 0.6260(2) 0.45816(6) 0.0244(3) Uani 1 1 d . .
H12A H 0.2189 0.4882 0.4854 0.029 Uiso 1 1 calc R U
H12B H 0.1837 0.6369 0.4231 0.029 Uiso 1 1 calc R U
C13 C 0.31773(9) 0.5868(2) 0.42847(6) 0.0252(3) Uani 1 1 d . .
C14 C 0.39663(10) 0.3209(3) 0.36514(7) 0.0324(3) Uani 1 1 d . .
H14A H 0.3991 0.1487 0.3574 0.039 Uiso 1 1 calc R U
H14B H 0.4496 0.3659 0.3930 0.039 Uiso 1 1 calc R U
C15 C 0.39673(9) 0.4492(2) 0.30148(7) 0.0293(3) Uani 1 1 d . .
C16 C 0.33544(10) 0.3923(3) 0.25061(7) 0.0360(4) Uani 1 1 d . .
H16 H 0.2955 0.2659 0.2554 0.043 Uiso 1 1 calc R U
C17 C 0.33230(10) 0.5184(3) 0.19319(7) 0.0381(4) Uani 1 1 d . .
H17 H 0.2897 0.4795 0.1590 0.046 Uiso 1 1 calc R U
C18 C 0.39056(11) 0.6998(3) 0.18537(7) 0.0386(4) Uani 1 1 d . .
H18 H 0.3876 0.7878 0.1462 0.046 Uiso 1 1 calc R U
C19 C 0.45337(12) 0.7534(3) 0.23469(8) 0.0430(4) Uani 1 1 d . .
H19 H 0.4947 0.8758 0.2290 0.052 Uiso 1 1 calc R U
C20 C 0.45614(11) 0.6286(3) 0.29258(7) 0.0373(4) Uani 1 1 d . .
H20 H 0.4993 0.6669 0.3264 0.045 Uiso 1 1 calc R U
C21 C 0.35680(8) 0.9530(2) 0.58157(7) 0.0270(3) Uani 1 1 d . .
C22 C 0.38444(9) 0.8741(3) 0.64234(7) 0.0323(3) Uani 1 1 d . .
H22 H 0.4353 0.9268 0.6676 0.039 Uiso 1 1 calc R U
C23 C 0.32484(9) 0.7020(3) 0.66108(7) 0.0319(3) Uani 1 1 d . .
H23 H 0.3285 0.6182 0.7010 0.038 Uiso 1 1 calc R U
C24 C 0.39514(9) 1.1404(3) 0.54196(7) 0.0319(3) Uani 1 1 d . .
H24A H 0.3983 1.0839 0.4974 0.048 Uiso 1 1 calc R U
H24B H 0.4544 1.1793 0.5605 0.048 Uiso 1 1 calc R U
H24C H 0.3580 1.2816 0.5419 0.048 Uiso 1 1 calc R U

loop_
_atom_site_aniso_label
_atom_site_aniso_U_11
_atom_site_aniso_U_22
_atom_site_aniso_U_33
_atom_site_aniso_U_23
_atom_site_aniso_U_13
_atom_site_aniso_U_12
O1 0.0246(5) 0.0281(5) 0.0274(5) 0.0033(4) 0.0012(4) 0.0030(4)
O2 0.0313(5) 0.0266(5) 0.0301(5) -0.0005(4) 0.0109(4) 0.0018(4)
O3 0.0271(6) 0.0428(6) 0.0469(6) -0.0121(5) 0.0116(5) -0.0083(5)
N1 0.0183(6) 0.0262(6) 0.0248(6) -0.0009(4) 0.0016(4) 0.0020(4)
N4 0.0195(5) 0.0272(6) 0.0234(6) 0.0009(4) -0.0004(4) -0.0001(4)
C2 0.0222(6) 0.0256(7) 0.0190(6) -0.0029(5) -0.0003(5) -0.0007(5)
C3 0.0196(6) 0.0256(7) 0.0209(6) 0.0010(5) 0.0006(5) -0.0009(5)
C5 0.0250(7) 0.0278(7) 0.0234(7) 0.0023(5) 0.0008(5) 0.0011(5)
C6 0.0259(7) 0.0267(7) 0.0198(6) -0.0016(5) 0.0018(5) 0.0007(5)
C7 0.0257(7) 0.0238(6) 0.0192(6) -0.0035(5) 0.0040(5) 0.0002(5)
C8 0.0251(7) 0.0292(7) 0.0244(6) -0.0057(5) 0.0040(5) -0.0025(5)
C9 0.0337(8) 0.0289(7) 0.0275(7) -0.0046(6) 0.0070(6) -0.0080(6)
C10 0.0439(9) 0.0265(7) 0.0244(7) -0.0001(6) 0.0049(6) -0.0030(6)
C11 0.0326(7) 0.0305(7) 0.0250(7) 0.0008(6) -0.0001(6) 0.0011(6)
C12 0.0217(6) 0.0276(7) 0.0242(7) -0.0014(5) 0.0032(5) -0.0011(5)
C13 0.0247(7) 0.0279(7) 0.0230(6) 0.0004(5) 0.0021(5) 0.0017(6)
C14 0.0342(8) 0.0309(8) 0.0340(8) 0.0027(6) 0.0148(6) 0.0081(6)
C15 0.0312(7) 0.0279(7) 0.0303(7) -0.0012(6) 0.0114(6) 0.0072(6)
C16 0.0323(8) 0.0383(8) 0.0387(8) -0.0037(7) 0.0112(6) -0.0010(6)
C17 0.0357(8) 0.0487(9) 0.0304(8) -0.0048(7) 0.0068(6) 0.0071(7)
C18 0.0529(10) 0.0374(8) 0.0270(7) 0.0025(6) 0.0128(7) 0.0098(7)
C19 0.0601(11) 0.0340(8) 0.0363(8) 0.0010(7) 0.0130(7) -0.0096(8)
C20 0.0462(9) 0.0353(8) 0.0308(7) -0.0021(6) 0.0062(7) -0.0064(7)
C21 0.0201(6) 0.0298(7) 0.0307(7) -0.0034(6) -0.0006(5) -0.0012(5)
C22 0.0244(7) 0.0386(8) 0.0325(7) -0.0015(6) -0.0073(6) -0.0019(6)
C23 0.0303(7) 0.0376(8) 0.0268(7) 0.0048(6) -0.0046(6) -0.0005(6)
C24 0.0258(7) 0.0349(8) 0.0346(8) -0.0003(6) -0.0010(6) -0.0064(6)

loop_
_atom_type_symbol
_atom_type_description
_atom_type_scat_dispersion_real
_atom_type_scat_dispersion_imag
_atom_type_scat_source
C C 0.0181 0.0091 'International Tables Vol C Tables 4.2.6.8 and 6.1.1.4'
H H 0.0000 0.0000 'International Tables Vol C Tables 4.2.6.8 and 6.1.1.4'
N N 0.0311 0.0180 'International Tables Vol C Tables 4.2.6.8 and 6.1.1.4'
O O 0.0492 0.0322 'International Tables Vol C Tables 4.2.6.8 and 6.1.1.4'

loop_
_geom_angle_atom_site_label_1
_geom_angle_atom_site_label_2
_geom_angle_atom_site_label_3
_geom_angle
C13 O2 C14 115.89(11)
C2 N1 H1 113.8(11)
C2 N1 C7 131.92(12)
C7 N1 H1 113.8(11)
C5 N4 C3 124.96(11)
C21 N4 C3 125.55(11)
C21 N4 C5 109.44(10)
O1 C2 N1 120.90(12)
O1 C2 C3 119.24(11)
N1 C2 C3 119.72(11)
N4 C3 C2 112.32(10)
N4 C3 H3 107.0
N4 C3 C12 114.16(10)
C2 C3 H3 107.0
C2 C3 C12 108.83(10)
C12 C3 H3 107.0
N4 C5 C6 124.83(11)
C23 C5 N4 107.16(12)
C23 C5 C6 127.92(12)
C7 C6 C5 124.50(12)
C7 C6 C11 117.33(12)
C11 C6 C5 117.92(12)
C6 C7 N1 124.63(12)
C8 C7 N1 115.05(12)
C8 C7 C6 120.21(12)
C7 C8 H8 119.4
C9 C8 C7 121.26(13)
C9 C8 H8 119.4
C8 C9 H9 120.3
C8 C9 C10 119.41(13)
C10 C9 H9 120.3
C9 C10 H10 120.1
C11 C10 C9 119.71(13)
C11 C10 H10 120.1
C6 C11 H11 119.0
C10 C11 C6 121.98(13)
C10 C11 H11 119.0
C3 C12 H12A 109.0
C3 C12 H12B 109.0
H12A C12 H12B 107.8
C13 C12 C3 112.94(11)
C13 C12 H12A 109.0
C13 C12 H12B 109.0
O2 C13 C12 110.39(11)
O3 C13 O2 124.31(12)
O3 C13 C12 125.28(12)
O2 C14 H14A 109.4
O2 C14 H14B 109.4
O2 C14 C15 111.36(11)
H14A C14 H14B 108.0
C15 C14 H14A 109.4
C15 C14 H14B 109.4
C16 C15 C14 120.37(14)
C20 C15 C14 121.00(14)
C20 C15 C16 118.62(14)
C15 C16 H16 119.7
C17 C16 C15 120.51(15)
C17 C16 H16 119.7
C16 C17 H17 119.8
C18 C17 C16 120.35(15)
C18 C17 H17 119.8
C17 C18 H18 120.1
C17 C18 C19 119.72(14)
C19 C18 H18 120.1
C18 C19 H19 120.0
C18 C19 C20 120.04(15)
C20 C19 H19 120.0
C15 C20 C19 120.72(15)
C15 C20 H20 119.6
C19 C20 H20 119.6
N4 C21 C24 123.83(12)
C22 C21 N4 106.95(12)
C22 C21 C24 129.17(12)
C21 C22 H22 125.7
C21 C22 C23 108.54(12)
C23 C22 H22 125.7
C5 C23 C22 107.91(13)
C5 C23 H23 126.0
C22 C23 H23 126.0
C21 C24 H24A 109.5
C21 C24 H24B 109.5
C21 C24 H24C 109.5
H24A C24 H24B 109.5
H24A C24 H24C 109.5
H24B C24 H24C 109.5

loop_
_geom_bond_atom_site_label_1
_geom_bond_atom_site_label_2
_geom_bond_distance
O1 C2 1.2367(16)
O2 C13 1.3422(16)
O2 C14 1.4651(16)
O3 C13 1.1991(17)
N1 H1 0.878(19)
N1 C2 1.3419(17)
N1 C7 1.4183(17)
N4 C3 1.4567(16)
N4 C5 1.3879(17)
N4 C21 1.3870(17)
C2 C3 1.5264(18)
C3 H3 1.0000
C3 C12 1.5370(18)
C5 C6 1.4576(19)
C5 C23 1.3741(19)
C6 C7 1.4022(18)
C6 C11 1.4078(19)
C7 C8 1.3944(18)
C8 H8 0.9500
C8 C9 1.377(2)
C9 H9 0.9500
C9 C10 1.391(2)
C10 H10 0.9500
C10 C11 1.379(2)
C11 H11 0.9500
C12 H12A 0.9900
C12 H12B 0.9900
C12 C13 1.5093(18)
C14 H14A 0.9900
C14 H14B 0.9900
C14 C15 1.5045(19)
C15 C16 1.392(2)
C15 C20 1.383(2)
C16 H16 0.9500
C16 C17 1.384(2)
C17 H17 0.9500
C17 C18 1.376(2)
C18 H18 0.9500
C18 C19 1.380(2)
C19 H19 0.9500
C19 C20 1.389(2)
C20 H20 0.9500
C21 C22 1.371(2)
C21 C24 1.487(2)
C22 H22 0.9500
C22 C23 1.407(2)
C23 H23 0.9500
C24 H24A 0.9800
C24 H24B 0.9800
C24 H24C 0.9800
